data_7001061
loop_
_publ_author_name
'Powell-Jia, Darla'
'Ziller, Joseph W.'
'DiPasquale, Antonio G.'
'Rheingold, Arnold L.'
'Borovik, A. S.'

_publ_section_title
;
 A structure and reactivity analysis of monomeric Ni(ii)--hydroxo
 complexes prepared from water
;
_journal_issue 16
_journal_name_full 'Dalton Transactions'
_journal_page_first 2986
_journal_page_last 2992
_journal_paper_doi 10.1039/b820209e
_journal_year 2009
_chemical_formula_sum 'C13 H28 K N5 Ni O3'
_chemical_formula_weight 400.21
_chemical_name_systematic
;
?
;
_space_group_IT_number 2
_symmetry_cell_setting triclinic
_symmetry_space_group_name_Hall '-P 1'
_symmetry_space_group_name_H-M 'P -1'
_atom_sites_solution_hydrogens difmap
_atom_sites_solution_primary direct
_atom_sites_solution_secondary difmap
_audit_creation_method SHELXTL
_cell_angle_alpha 86.824(2)
_cell_angle_beta 88.467(2)
_cell_angle_gamma 74.471(2)
_cell_formula_units_Z 2
_cell_length_a 9.6492(9)
_cell_length_b 9.8057(9)
_cell_length_c 10.2370(9)
_cell_measurement_reflns_used 912
_cell_measurement_temperature 163(2)
_cell_measurement_theta_max 28.25
_cell_measurement_theta_min 2.87
_cell_volume 931.73(15)
_computing_cell_refinement 'Bruker SMART/SAINT'
_computing_data_collection 'Bruker SMART'
_computing_data_reduction 'Bruker SAINT'
_computing_molecular_graphics 'Bruker SHELXTL'
_computing_publication_material 'Bruker SHELXTL'
_computing_structure_refinement 'Bruker SHELXLL'
_computing_structure_solution 'Bruker SHELXTL'
_diffrn_ambient_temperature 163(2)
_diffrn_measured_fraction_theta_full 0.971
_diffrn_measured_fraction_theta_max 0.971
_diffrn_measurement_device_type 'CCD area detector'
_diffrn_measurement_method 'phi and omega scans'
_diffrn_radiation_monochromator graphite
_diffrn_radiation_source 'normal-focus sealed tube'
_diffrn_radiation_type MoK\a
_diffrn_radiation_wavelength 0.71073
_diffrn_reflns_av_R_equivalents 0.0224
_diffrn_reflns_av_sigmaI/netI 0.0284
_diffrn_reflns_limit_h_max 12
_diffrn_reflns_limit_h_min -12
_diffrn_reflns_limit_k_max 13
_diffrn_reflns_limit_k_min -12
_diffrn_reflns_limit_l_max 13
_diffrn_reflns_limit_l_min -13
_diffrn_reflns_number 10118
_diffrn_reflns_theta_full 28.29
_diffrn_reflns_theta_max 28.29
_diffrn_reflns_theta_min 1.99
_diffrn_standards_decay_% '< 1.0'
_diffrn_standards_interval_count 'initial 50 frames recollected'
_diffrn_standards_number '50 frames'
_exptl_absorpt_coefficient_mu 1.284
_exptl_absorpt_correction_T_max 0.8407
_exptl_absorpt_correction_T_min 0.7313
_exptl_absorpt_correction_type multi-scan
_exptl_absorpt_process_details 'Bruker SADABS'
_exptl_crystal_colour purple
_exptl_crystal_density_diffrn 1.427
_exptl_crystal_density_meas ?
_exptl_crystal_density_method 'not measured'
_exptl_crystal_description parallelepiped
_exptl_crystal_F_000 424
_exptl_crystal_size_max 0.26
_exptl_crystal_size_mid 0.19
_exptl_crystal_size_min 0.14
_refine_diff_density_max 0.882
_refine_diff_density_min -0.258
_refine_diff_density_rms 0.063
_refine_ls_extinction_method none
_refine_ls_goodness_of_fit_ref 1.050
_refine_ls_hydrogen_treatment refall
_refine_ls_matrix_type full
_refine_ls_number_parameters 320
_refine_ls_number_reflns 4501
_refine_ls_number_restraints 0
_refine_ls_restrained_S_all 1.050
_refine_ls_R_factor_all 0.0356
_refine_ls_R_factor_gt 0.0286
_refine_ls_shift/su_max 0.000
_refine_ls_shift/su_mean 0.000
_refine_ls_structure_factor_coef Fsqd
_refine_ls_weighting_details 'calc w=1/[\s^2^(Fo^2^)+(0.0393P)^2^+0.4049P] where P=(Fo^2^+2Fc^2^)/3'
_refine_ls_weighting_scheme calc
_refine_ls_wR_factor_gt 0.0716
_refine_ls_wR_factor_ref 0.0757
_reflns_number_gt 3931
_reflns_number_total 4501
_reflns_threshold_expression >2sigma(I)
_cod_data_source_file b820209e.txt
_cod_data_source_block asb6
_cod_depositor_comments
;
The following automatic conversions were performed:
'_symmetry_cell_setting' value 'Triclinic' changed to 'triclinic'
according to '/home/saulius/struct/CIF-dictionaries/cif_core.dic'
dictionary named 'cif_core.dic' version 2.4.1 from 2010-06-29.

Automatic conversion script
Id: cif_fix_enum 1527 2010-12-29 10:47:43Z saulius 

The following automatic conversions were performed:

'_exptl_crystal_density_meas' value 'n/a' was changed to '?' - the
value is perceived as not measured.

Automatic conversion script
Id: cif_fix_values 3008 2015-01-20 13:52:24Z robertas 
;
_cod_original_sg_symbol_H-M P-1
_cod_database_code 7001061

loop_
_symmetry_equiv_pos_as_xyz
'x, y, z'
'-x, -y, -z'

loop_
_atom_site_label
_atom_site_type_symbol
_atom_site_fract_x
_atom_site_fract_y
_atom_site_fract_z
_atom_site_U_iso_or_equiv
_atom_site_adp_type
_atom_site_occupancy
_atom_site_symmetry_multiplicity
_atom_site_calc_flag
_atom_site_refinement_flags
_atom_site_disorder_assembly
_atom_site_disorder_group
Ni1 Ni 0.23610(2) 0.08396(2) 0.482373(19) 0.01601(7) Uani 1 1 d . . .
K1 K 0.30732(4) 0.43174(4) 0.50917(4) 0.02355(9) Uani 1 1 d . . .
O1 O 0.34285(15) 0.10827(14) 0.62327(13) 0.0248(3) Uani 1 1 d . . .
O2 O -0.08900(13) 0.40775(13) 0.61591(12) 0.0240(3) Uani 1 1 d . . .
O3 O 0.40460(14) -0.34134(13) 0.51400(14) 0.0281(3) Uani 1 1 d . . .
N1 N 0.14244(15) 0.06866(15) 0.32190(13) 0.0192(3) Uani 1 1 d . . .
N2 N 0.09276(15) 0.26043(15) 0.49905(13) 0.0194(3) Uani 1 1 d . . .
N3 N 0.34987(15) -0.10385(15) 0.45118(14) 0.0211(3) Uani 1 1 d . . .
N4 N 0.12912(18) 0.31477(17) 0.71062(14) 0.0232(3) Uani 1 1 d . . .
N5 N 0.3916(2) -0.18045(18) 0.66802(16) 0.0304(4) Uani 1 1 d . . .
C1 C 0.0753(2) 0.2165(2) 0.27381(18) 0.0281(4) Uani 1 1 d . . .
C2 C -0.0065(2) 0.29425(19) 0.38866(17) 0.0236(4) Uani 1 1 d . . .
C3 C 0.03644(18) 0.32916(17) 0.60787(16) 0.0193(3) Uani 1 1 d . . .
C4 C 0.0780(2) 0.3653(2) 0.83913(17) 0.0251(4) Uani 1 1 d . . .
C5 C -0.0182(3) 0.2816(3) 0.9066(2) 0.0359(5) Uani 1 1 d . . .
C6 C 0.2082(3) 0.3609(3) 0.9214(2) 0.0382(5) Uani 1 1 d . . .
C7 C 0.2618(2) -0.0091(2) 0.23857(18) 0.0294(4) Uani 1 1 d . . .
C8 C 0.3386(2) -0.1450(2) 0.31632(18) 0.0255(4) Uani 1 1 d . . .
C9 C 0.38106(18) -0.21415(19) 0.54182(18) 0.0231(3) Uani 1 1 d . . .
C10 C 0.3856(2) -0.2776(2) 0.7795(2) 0.0327(4) Uani 1 1 d . . .
C11 C 0.3486(3) -0.1920(3) 0.9009(2) 0.0495(6) Uani 1 1 d . . .
C12 C 0.5244(3) -0.3952(3) 0.7980(3) 0.0484(6) Uani 1 1 d . . .
C13 C 0.0295(2) -0.0095(2) 0.3347(2) 0.0291(4) Uani 1 1 d . . .
H1 H 0.417(3) 0.094(3) 0.595(2) 0.035(7) Uiso 1 1 d . . .
H4 H 0.201(2) 0.251(2) 0.709(2) 0.022(5) Uiso 1 1 d . . .
H5 H 0.373(3) -0.091(3) 0.680(2) 0.033(6) Uiso 1 1 d . . .
H1A H 0.007(3) 0.215(2) 0.196(2) 0.036(6) Uiso 1 1 d . . .
H1B H 0.171(3) 0.244(2) 0.241(2) 0.036(6) Uiso 1 1 d . . .
H2A H -0.030(2) 0.398(2) 0.363(2) 0.032(6) Uiso 1 1 d . . .
H2B H -0.091(2) 0.269(2) 0.4100(18) 0.017(5) Uiso 1 1 d . . .
H4A H 0.022(2) 0.460(2) 0.8290(19) 0.022(5) Uiso 1 1 d . . .
H5A H -0.096(3) 0.281(3) 0.851(2) 0.041(7) Uiso 1 1 d . . .
H5B H -0.051(3) 0.320(3) 0.985(3) 0.048(8) Uiso 1 1 d . . .
H5C H 0.037(3) 0.186(3) 0.926(2) 0.038(6) Uiso 1 1 d . . .
H6A H 0.264(3) 0.418(3) 0.878(3) 0.055(8) Uiso 1 1 d . . .
H6B H 0.266(3) 0.266(3) 0.932(2) 0.036(6) Uiso 1 1 d . . .
H6C H 0.181(3) 0.392(3) 1.010(2) 0.039(6) Uiso 1 1 d . . .
H7A H 0.330(3) 0.065(2) 0.222(2) 0.036(6) Uiso 1 1 d . . .
H7B H 0.221(2) -0.028(2) 0.150(2) 0.028(6) Uiso 1 1 d . . .
H8A H 0.286(2) -0.215(2) 0.314(2) 0.030(6) Uiso 1 1 d . . .
H8B H 0.436(2) -0.184(2) 0.276(2) 0.024(5) Uiso 1 1 d . . .
H10A H 0.304(3) -0.326(3) 0.770(2) 0.039(6) Uiso 1 1 d . . .
H11A H 0.264(3) -0.116(3) 0.886(3) 0.060(9) Uiso 1 1 d . . .
H11B H 0.423(3) -0.147(3) 0.912(3) 0.047(7) Uiso 1 1 d . . .
H11C H 0.340(3) -0.259(3) 0.980(3) 0.062(8) Uiso 1 1 d . . .
H12A H 0.543(3) -0.457(3) 0.731(3) 0.050(8) Uiso 1 1 d . . .
H12B H 0.519(3) -0.455(3) 0.882(3) 0.054(8) Uiso 1 1 d . . .
H12C H 0.597(3) -0.344(3) 0.810(3) 0.058(9) Uiso 1 1 d . . .
H13A H -0.009(3) -0.023(3) 0.245(2) 0.041(7) Uiso 1 1 d . . .
H13B H -0.053(2) 0.046(2) 0.392(2) 0.028(6) Uiso 1 1 d . . .
H13C H 0.072(3) -0.112(3) 0.373(2) 0.040(6) Uiso 1 1 d . . .

loop_
_atom_site_aniso_label
_atom_site_aniso_U_11
_atom_site_aniso_U_22
_atom_site_aniso_U_33
_atom_site_aniso_U_23
_atom_site_aniso_U_13
_atom_site_aniso_U_12
Ni1 0.01484(11) 0.01690(11) 0.01694(11) -0.00120(7) -0.00235(7) -0.00507(8)
K1 0.01533(18) 0.02205(19) 0.0328(2) 0.00060(15) -0.00175(14) -0.00437(14)
O1 0.0159(6) 0.0309(7) 0.0265(6) -0.0090(5) -0.0038(5) -0.0026(5)
O2 0.0200(6) 0.0233(6) 0.0261(6) 0.0000(5) -0.0017(5) -0.0010(5)
O3 0.0201(6) 0.0196(6) 0.0433(8) -0.0031(5) -0.0017(5) -0.0023(5)
N1 0.0214(7) 0.0202(7) 0.0176(6) -0.0001(5) -0.0010(5) -0.0082(6)
N2 0.0204(7) 0.0184(7) 0.0188(6) 0.0003(5) -0.0055(5) -0.0037(6)
N3 0.0185(7) 0.0218(7) 0.0229(7) -0.0043(6) -0.0019(5) -0.0048(6)
N4 0.0238(8) 0.0226(8) 0.0193(7) -0.0030(6) -0.0041(6) 0.0017(6)
N5 0.0393(10) 0.0248(8) 0.0270(8) 0.0026(6) -0.0078(7) -0.0086(7)
C1 0.0352(11) 0.0260(9) 0.0221(8) 0.0029(7) -0.0056(7) -0.0070(8)
C2 0.0253(9) 0.0218(9) 0.0219(8) 0.0004(6) -0.0082(7) -0.0025(7)
C3 0.0216(8) 0.0168(8) 0.0202(8) 0.0020(6) -0.0020(6) -0.0066(6)
C4 0.0321(10) 0.0228(9) 0.0178(8) -0.0021(6) -0.0025(7) -0.0022(7)
C5 0.0502(13) 0.0389(12) 0.0219(9) -0.0007(8) 0.0008(9) -0.0178(10)
C6 0.0420(13) 0.0454(13) 0.0270(10) -0.0089(9) -0.0074(9) -0.0094(11)
C7 0.0320(10) 0.0338(10) 0.0232(9) -0.0041(7) 0.0020(7) -0.0096(8)
C8 0.0222(9) 0.0281(9) 0.0264(9) -0.0090(7) -0.0009(7) -0.0054(7)
C9 0.0129(8) 0.0229(8) 0.0332(9) -0.0016(7) -0.0019(7) -0.0042(6)
C10 0.0289(10) 0.0359(11) 0.0323(10) 0.0072(8) -0.0002(8) -0.0087(9)
C11 0.0587(17) 0.0527(16) 0.0330(12) 0.0017(11) 0.0011(11) -0.0087(14)
C12 0.0430(14) 0.0533(16) 0.0384(13) 0.0167(12) -0.0008(10) 0.0015(12)
C13 0.0280(10) 0.0304(10) 0.0329(10) -0.0036(8) -0.0036(8) -0.0138(8)

loop_
_atom_type_symbol
_atom_type_description
_atom_type_scat_dispersion_real
_atom_type_scat_dispersion_imag
_atom_type_scat_source
C C 0.0033 0.0016 'International Tables Vol C Tables 4.2.6.8 and 6.1.1.4'
H H 0.0000 0.0000 'International Tables Vol C Tables 4.2.6.8 and 6.1.1.4'
N N 0.0061 0.0033 'International Tables Vol C Tables 4.2.6.8 and 6.1.1.4'
O O 0.0106 0.0060 'International Tables Vol C Tables 4.2.6.8 and 6.1.1.4'
K K 0.2009 0.2494 'International Tables Vol C Tables 4.2.6.8 and 6.1.1.4'
Ni Ni 0.3393 1.1124 'International Tables Vol C Tables 4.2.6.8 and 6.1.1.4'

loop_
_geom_angle_atom_site_label_1
_geom_angle_atom_site_label_2
_geom_angle_atom_site_label_3
_geom_angle
_geom_angle_site_symmetry_1
_geom_angle_site_symmetry_3
_geom_angle_publ_flag
O1 Ni1 N3 95.24(6) . . ?
O1 Ni1 N2 94.59(6) . . ?
N3 Ni1 N2 168.91(6) . . ?
O1 Ni1 N1 172.49(6) . . ?
N3 Ni1 N1 84.71(6) . . ?
N2 Ni1 N1 86.21(6) . . ?
C7 N1 C1 114.27(14) . . ?
C7 N1 C13 109.54(15) . . ?
C1 N1 C13 108.91(15) . . ?
C7 N1 Ni1 103.38(11) . . ?
C1 N1 Ni1 105.51(11) . . ?
C13 N1 Ni1 115.28(11) . . ?
C3 N2 C2 112.73(14) . . ?
C3 N2 Ni1 130.07(11) . . ?
C2 N2 Ni1 112.40(11) . . ?
C9 N3 C8 114.43(15) . . ?
C9 N3 Ni1 125.42(12) . . ?
C8 N3 Ni1 113.13(11) . . ?
C3 N4 C4 121.42(16) . . ?
C9 N5 C10 122.83(17) . . ?
N1 C1 C2 107.08(14) . . ?
N2 C2 C1 106.09(14) . . ?
O2 C3 N2 124.03(15) . . ?
O2 C3 N4 120.03(15) . . ?
N2 C3 N4 115.84(15) . . ?
N4 C4 C6 108.18(17) . . ?
N4 C4 C5 112.88(16) . . ?
C6 C4 C5 111.55(17) . . ?
N1 C7 C8 107.10(15) . . ?
N3 C8 C7 106.15(15) . . ?
O3 C9 N3 123.56(16) . . ?
O3 C9 N5 120.11(17) . . ?
N3 C9 N5 116.28(16) . . ?
N5 C10 C11 108.24(19) . . ?
N5 C10 C12 113.10(18) . . ?
C11 C10 C12 110.9(2) . . ?

loop_
_geom_bond_atom_site_label_1
_geom_bond_atom_site_label_2
_geom_bond_distance
_geom_bond_site_symmetry_2
_geom_bond_publ_flag
Ni1 O1 1.8567(12) . ?
Ni1 N3 1.9138(15) . ?
Ni1 N2 1.9171(14) . ?
Ni1 N1 1.9280(14) . ?
O2 C3 1.252(2) . ?
O3 C9 1.254(2) . ?
N1 C7 1.479(2) . ?
N1 C1 1.483(2) . ?
N1 C13 1.491(2) . ?
N2 C3 1.358(2) . ?
N2 C2 1.467(2) . ?
N3 C9 1.360(2) . ?
N3 C8 1.475(2) . ?
N4 C3 1.376(2) . ?
N4 C4 1.458(2) . ?
N5 C9 1.364(2) . ?
N5 C10 1.455(3) . ?
C1 C2 1.521(3) . ?
C4 C6 1.522(3) . ?
C4 C5 1.524(3) . ?
C7 C8 1.531(3) . ?
C10 C11 1.519(3) . ?
C10 C12 1.524(3) . ?
